data_7205669
loop_
_publ_author_name
'Lee, Chia-Hao'
'Su, Fang-Yi'
'Lin, Yi-Hsiu'
'Chou, Chih-Ho'
'Lee, Kwang-Ming'

_publ_section_title
;
 Anion-controlled assemblies of C--H&#x22EF;O hydrogen bonded grid,
 stair or bilayer structures by L-shaped pyridinium salts
;
_journal_issue 7
_journal_name_full CrystEngComm
_journal_page_first 2318
_journal_paper_doi 10.1039/c0ce00610f
_journal_volume 13
_journal_year 2011
_chemical_formula_sum 'C10 H13 B F4 N2 O3'
_chemical_formula_weight 296.03
_chemical_name_systematic
;
?
;
_space_group_IT_number 2
_symmetry_cell_setting triclinic
_symmetry_space_group_name_Hall '-P 1'
_symmetry_space_group_name_H-M 'P -1'
_atom_sites_solution_hydrogens geom
_atom_sites_solution_primary direct
_atom_sites_solution_secondary difmap
_audit_creation_method SHELXL-97
_cell_angle_alpha 89.168(4)
_cell_angle_beta 87.153(4)
_cell_angle_gamma 87.763(4)
_cell_formula_units_Z 4
_cell_length_a 5.9302(4)
_cell_length_b 8.3680(6)
_cell_length_c 26.0876(17)
_cell_measurement_reflns_used 3943
_cell_measurement_temperature 100(2)
_cell_measurement_theta_max 25.8994
_cell_measurement_theta_min 2.9075
_cell_volume 1291.88(15)
_computing_cell_refinement 'SAINT V7.34A (Bruker AXS, 2006)'
_computing_data_collection 'APEX2 (Bruker AXS, 2010)'
_computing_data_reduction 'SAINT V7.34A (Bruker AXS, 2006)'
_computing_molecular_graphics 'SHELXTL (Sheldrick, 2008)'
_computing_publication_material SHELXTL
_computing_structure_refinement 'SHELXL-97 (Sheldrick, 2008)'
_computing_structure_solution 'SHELXS-97 (Sheldrick, 2008)'
_diffrn_ambient_temperature 100(2)
_diffrn_detector_area_resol_mean 8.3333
_diffrn_measured_fraction_theta_full 0.990
_diffrn_measured_fraction_theta_max 0.990
_diffrn_measurement_device_type 'Bruker APEX-II CCD'
_diffrn_measurement_method '\f and \w scans'
_diffrn_radiation_monochromator graphite
_diffrn_radiation_source 'fine-focus sealed tube'
_diffrn_radiation_type MoK\a
_diffrn_radiation_wavelength 0.71073
_diffrn_reflns_av_R_equivalents 0.0480
_diffrn_reflns_av_sigmaI/netI 0.0360
_diffrn_reflns_limit_h_max 7
_diffrn_reflns_limit_h_min -7
_diffrn_reflns_limit_k_max 10
_diffrn_reflns_limit_k_min -10
_diffrn_reflns_limit_l_max 32
_diffrn_reflns_limit_l_min 0
_diffrn_reflns_number 5325
_diffrn_reflns_theta_full 26.52
_diffrn_reflns_theta_max 26.52
_diffrn_reflns_theta_min 0.78
_exptl_absorpt_coefficient_mu 0.146
_exptl_absorpt_correction_T_max 0.745373
_exptl_absorpt_correction_T_min 0.588280
_exptl_absorpt_correction_type multi-scan
_exptl_absorpt_process_details 'TWINABS V2008/2 (Bruker AXS)'
_exptl_crystal_colour Colorless
_exptl_crystal_density_diffrn 1.522
_exptl_crystal_density_meas ?
_exptl_crystal_density_method 'not measured'
_exptl_crystal_description Lump
_exptl_crystal_F_000 608
_exptl_crystal_size_max 0.22
_exptl_crystal_size_mid 0.15
_exptl_crystal_size_min 0.15
_refine_diff_density_max 0.866
_refine_diff_density_min -0.665
_refine_diff_density_rms 0.139
_refine_ls_extinction_method none
_refine_ls_goodness_of_fit_ref 1.057
_refine_ls_hydrogen_treatment constr
_refine_ls_matrix_type full
_refine_ls_number_parameters 398
_refine_ls_number_reflns 5325
_refine_ls_number_restraints 14
_refine_ls_restrained_S_all 1.056
_refine_ls_R_factor_all 0.0769
_refine_ls_R_factor_gt 0.0601
_refine_ls_shift/su_max 0.001
_refine_ls_shift/su_mean 0.000
_refine_ls_structure_factor_coef Fsqd
_refine_ls_weighting_details 'calc w=1/[\s^2^(Fo^2^)+(0.1161P)^2^+0.5336P] where P=(Fo^2^+2Fc^2^)/3'
_refine_ls_weighting_scheme calc
_refine_ls_wR_factor_gt 0.1730
_refine_ls_wR_factor_ref 0.1910
_reflns_number_gt 4226
_reflns_number_total 5325
_reflns_threshold_expression >2sigma(I)
_cod_data_source_file c0ce00610f.txt
_cod_data_source_block BF4_2
_cod_depositor_comments
;
The following automatic conversions were performed:

'_exptl_crystal_density_meas' value 'not measured' was changed to '?'
- the value is perceived as not measured.

Automatic conversion script
Id: cif_fix_values 3008 2015-01-20 13:52:24Z robertas 
;
_cod_database_code 7205669

loop_
_symmetry_equiv_pos_as_xyz
'x, y, z'
'-x, -y, -z'

loop_
_atom_site_label
_atom_site_type_symbol
_atom_site_fract_x
_atom_site_fract_y
_atom_site_fract_z
_atom_site_U_iso_or_equiv
_atom_site_adp_type
_atom_site_occupancy
_atom_site_symmetry_multiplicity
_atom_site_calc_flag
_atom_site_refinement_flags
_atom_site_disorder_assembly
_atom_site_disorder_group
B1 B 0.8523(5) 0.6313(4) 0.34122(11) 0.0246(6) Uani 1 1 d . . .
B2 B 0.1201(5) 0.1293(4) 0.15673(12) 0.0293(7) Uani 1 1 d . . .
F1 F 0.7189(3) 0.7560(2) 0.36092(8) 0.0451(5) Uani 1 1 d . . .
F2 F 1.0795(3) 0.6512(2) 0.35088(6) 0.0361(4) Uani 1 1 d . . .
F3 F 0.7850(3) 0.4885(2) 0.36360(9) 0.0489(5) Uani 1 1 d . . .
F4 F 0.8338(3) 0.6249(3) 0.28847(7) 0.0533(6) Uani 1 1 d . . .
F5 F 0.2727(6) 0.2261(4) 0.13231(13) 0.1017(12) Uani 1 1 d . . .
F6 F 0.1339(4) 0.1466(4) 0.20883(8) 0.0661(7) Uani 1 1 d . . .
F7 F 0.1679(4) -0.0237(3) 0.14177(11) 0.0634(7) Uani 1 1 d . . .
F8 F -0.0941(4) 0.1760(4) 0.14403(9) 0.0806(10) Uani 1 1 d . . .
N1 N 0.2464(3) 0.2777(3) 0.33676(8) 0.0214(5) Uani 1 1 d . . .
N2 N 0.7306(3) 0.7714(3) 0.16171(8) 0.0225(5) Uani 1 1 d . . .
O1 O 0.5915(3) 0.1367(2) 0.28333(7) 0.0247(4) Uani 1 1 d . . .
N3 N 0.6193(4) 0.3356(3) 0.22377(9) 0.0263(5) Uani 1 1 d . . .
H3A H 0.7274 0.2851 0.2054 0.032 Uiso 1 1 calc R . .
H3B H 0.5685 0.4308 0.2139 0.032 Uiso 1 1 calc R . .
O3 O 0.3854(3) 0.6450(2) 0.21495(7) 0.0238(4) Uani 1 1 d . . .
N4 N 0.3597(4) 0.8370(3) 0.27531(8) 0.0252(5) Uani 1 1 d . . .
H4A H 0.2533 0.7894 0.2938 0.030 Uiso 1 1 calc R . .
H4B H 0.4102 0.9284 0.2854 0.030 Uiso 1 1 calc R . .
C1 C 0.3357(4) 0.2738(4) 0.38305(10) 0.0289(6) Uani 1 1 d . A .
H1 H 0.4607 0.3371 0.3893 0.035 Uiso 1 1 calc R . .
C2 C 0.2448(5) 0.1772(5) 0.42148(11) 0.0420(9) Uani 1 1 d . . .
C3 C 0.0637(5) 0.0847(4) 0.41137(11) 0.0382(8) Uani 1 1 d . A .
H3 H -0.0005 0.0182 0.4376 0.046 Uiso 1 1 calc R . .
C4 C -0.0231(4) 0.0893(3) 0.36335(10) 0.0270(6) Uani 1 1 d . . .
H4 H -0.1461 0.0253 0.3560 0.032 Uiso 1 1 calc R A .
C5 C 0.0710(4) 0.1878(3) 0.32640(10) 0.0230(5) Uani 1 1 d . A .
H5 H 0.0120 0.1927 0.2932 0.028 Uiso 1 1 calc R . .
C6 C 0.3539(4) 0.3730(3) 0.29501(10) 0.0221(5) Uani 1 1 d . . .
H6A H 0.4244 0.4666 0.3094 0.027 Uiso 1 1 calc R . .
H6B H 0.2387 0.4124 0.2712 0.027 Uiso 1 1 calc R . .
C7 C 0.5336(4) 0.2688(3) 0.26604(9) 0.0202(5) Uani 1 1 d . . .
C8 C 0.9201(5) 0.5812(4) 0.08615(11) 0.0322(6) Uani 1 1 d . B .
H8 H 0.9872 0.5160 0.0596 0.039 Uiso 1 1 calc R . .
C9 C 0.7274(5) 0.6746(4) 0.07750(11) 0.0369(7) Uani 1 1 d . . .
C10 C 0.6320(5) 0.7692(4) 0.11654(10) 0.0306(6) Uani 1 1 d . B .
H10 H 0.4978 0.8320 0.1114 0.037 Uiso 1 1 calc R . .
C11 C 0.9168(4) 0.6817(3) 0.17072(10) 0.0251(6) Uani 1 1 d . B .
H11 H 0.9823 0.6862 0.2031 0.030 Uiso 1 1 calc R . .
C12 C 1.0142(4) 0.5828(3) 0.13323(10) 0.0265(6) Uani 1 1 d . . .
H12 H 1.1439 0.5170 0.1399 0.032 Uiso 1 1 calc R B .
C13 C 0.6232(4) 0.8690(3) 0.20343(9) 0.0224(5) Uani 1 1 d . . .
H13A H 0.5524 0.9677 0.1890 0.027 Uiso 1 1 calc R . .
H13B H 0.7383 0.8999 0.2273 0.027 Uiso 1 1 calc R . .
C14 C 0.4442(4) 0.7711(3) 0.23213(9) 0.0200(5) Uani 1 1 d . . .
O5 O 0.5277(12) 0.2422(8) 0.4770(3) 0.0280(12) Uani 0.507(4) 1 d PD A 1
O6 O 0.2977(10) 0.0469(8) 0.5046(2) 0.0440(12) Uani 0.507(4) 1 d PD A 1
C15 C 0.3661(12) 0.1424(9) 0.4723(3) 0.0291(14) Uani 0.507(4) 1 d PD A 1
C16 C 0.6258(15) 0.2491(11) 0.5278(3) 0.0382(17) Uani 0.507(4) 1 d PD A 1
H16A H 0.5062 0.2724 0.5547 0.046 Uiso 0.507(4) 1 calc PR A 1
H16B H 0.7038 0.1460 0.5362 0.046 Uiso 0.507(4) 1 calc PR A 1
C17 C 0.788(7) 0.378(8) 0.5242(15) 0.073(5) Uani 0.507(4) 1 d PD A 1
H17A H 0.9035 0.3544 0.4970 0.110 Uiso 0.507(4) 1 calc PR A 1
H17B H 0.8593 0.3871 0.5571 0.110 Uiso 0.507(4) 1 calc PR A 1
H17C H 0.7076 0.4797 0.5162 0.110 Uiso 0.507(4) 1 calc PR A 1
O5' O 0.4767(12) 0.2976(8) 0.4796(3) 0.0280(12) Uani 0.493(4) 1 d PD A 2
O6' O 0.2177(10) 0.1306(8) 0.5113(2) 0.0440(12) Uani 0.493(4) 1 d PD A 2
C15' C 0.3052(12) 0.2037(10) 0.4757(3) 0.0291(14) Uani 0.493(4) 1 d PD A 2
C16' C 0.5610(16) 0.3170(11) 0.5306(3) 0.0382(17) Uani 0.493(4) 1 d PD A 2
H16C H 0.5465 0.2166 0.5508 0.046 Uiso 0.493(4) 1 calc PR A 2
H16D H 0.4731 0.4034 0.5490 0.046 Uiso 0.493(4) 1 calc PR A 2
C17' C 0.800(7) 0.358(9) 0.5241(15) 0.073(5) Uani 0.493(4) 1 d PD A 2
H17D H 0.8892 0.2642 0.5114 0.110 Uiso 0.493(4) 1 calc PR A 2
H17E H 0.8539 0.3892 0.5572 0.110 Uiso 0.493(4) 1 calc PR A 2
H17F H 0.8147 0.4463 0.4994 0.110 Uiso 0.493(4) 1 calc PR A 2
O7 O 0.7399(10) 0.6371(7) -0.0122(2) 0.0297(9) Uani 0.500(3) 1 d PD B 1
O8 O 0.4604(8) 0.7963(6) 0.02370(19) 0.0252(8) Uani 0.500(3) 1 d PD B 1
C18 C 0.6485(11) 0.7066(8) 0.0240(3) 0.0226(11) Uani 0.500(3) 1 d PD B 1
C19 C 0.3626(10) 0.8199(9) -0.0269(2) 0.0284(10) Uani 0.500(3) 1 d PD B 1
H19A H 0.3465 0.7162 -0.0438 0.034 Uiso 0.500(3) 1 calc PR B 1
H19B H 0.4585 0.8882 -0.0495 0.034 Uiso 0.500(3) 1 calc PR B 1
C20 C 0.1336(9) 0.9013(7) -0.0152(2) 0.0315(9) Uani 0.500(3) 1 d PD B 1
H20A H 0.0410 0.8312 0.0068 0.047 Uiso 0.500(3) 1 calc PR B 1
H20B H 0.0586 0.9234 -0.0473 0.047 Uiso 0.500(3) 1 calc PR B 1
H20C H 0.1532 1.0020 0.0025 0.047 Uiso 0.500(3) 1 calc PR B 1
O7' O 0.6981(10) 0.5695(7) -0.0077(2) 0.0297(9) Uani 0.500(3) 1 d PD B 2
O8' O 0.4157(8) 0.7285(6) 0.02577(19) 0.0252(8) Uani 0.500(3) 1 d PD B 2
C18' C 0.6108(11) 0.6452(8) 0.0274(3) 0.0226(11) Uani 0.500(3) 1 d PD B 2
C19' C 0.3109(10) 0.7427(8) -0.0243(2) 0.0284(10) Uani 0.500(3) 1 d PD B 2
H19C H 0.1453 0.7332 -0.0194 0.034 Uiso 0.500(3) 1 calc PR B 2
H19D H 0.3704 0.6553 -0.0469 0.034 Uiso 0.500(3) 1 calc PR B 2
C20' C 0.3619(10) 0.9006(8) -0.0487(2) 0.0315(9) Uani 0.500(3) 1 d PD B 2
H20D H 0.3137 0.9865 -0.0249 0.047 Uiso 0.500(3) 1 calc PR B 2
H20E H 0.2808 0.9137 -0.0804 0.047 Uiso 0.500(3) 1 calc PR B 2
H20F H 0.5248 0.9051 -0.0566 0.047 Uiso 0.500(3) 1 calc PR B 2

loop_
_atom_site_aniso_label
_atom_site_aniso_U_11
_atom_site_aniso_U_22
_atom_site_aniso_U_33
_atom_site_aniso_U_23
_atom_site_aniso_U_13
_atom_site_aniso_U_12
B1 0.0281(14) 0.0270(15) 0.0186(14) -0.0019(12) 0.0036(11) -0.0033(11)
B2 0.0323(15) 0.0326(17) 0.0215(15) 0.0014(13) 0.0090(12) 0.0048(12)
F1 0.0458(10) 0.0359(10) 0.0518(12) -0.0098(9) 0.0157(8) -0.0002(8)
F2 0.0294(8) 0.0535(11) 0.0255(9) 0.0010(8) 0.0038(6) -0.0115(7)
F3 0.0405(10) 0.0360(10) 0.0694(14) 0.0132(10) 0.0065(9) -0.0094(8)
F4 0.0449(11) 0.0943(17) 0.0199(9) -0.0068(10) -0.0004(7) 0.0072(10)
F5 0.128(3) 0.084(2) 0.090(2) -0.0060(18) 0.0625(19) -0.0448(19)
F6 0.0552(13) 0.115(2) 0.0268(10) -0.0083(12) 0.0015(9) 0.0085(13)
F7 0.0636(13) 0.0349(11) 0.0911(19) -0.0131(12) 0.0011(12) 0.0055(9)
F8 0.0707(15) 0.133(3) 0.0345(12) -0.0246(14) -0.0119(10) 0.0663(16)
N1 0.0215(10) 0.0258(11) 0.0162(10) -0.0004(9) 0.0053(8) -0.0022(8)
N2 0.0242(10) 0.0281(12) 0.0144(10) 0.0006(9) 0.0062(8) -0.0010(8)
O1 0.0264(9) 0.0241(10) 0.0230(10) 0.0003(8) 0.0023(7) -0.0004(7)
N3 0.0311(11) 0.0245(12) 0.0219(12) -0.0004(9) 0.0103(9) 0.0018(9)
O3 0.0277(9) 0.0244(10) 0.0194(9) -0.0004(8) 0.0021(7) -0.0038(7)
N4 0.0301(11) 0.0266(12) 0.0182(11) 0.0003(9) 0.0086(8) -0.0039(9)
C1 0.0309(13) 0.0403(17) 0.0162(12) -0.0004(11) 0.0031(10) -0.0147(11)
C2 0.0435(16) 0.068(2) 0.0158(14) 0.0075(14) 0.0009(12) -0.0303(16)
C3 0.0382(15) 0.057(2) 0.0210(14) 0.0095(14) -0.0005(11) -0.0241(14)
C4 0.0239(12) 0.0344(15) 0.0231(14) 0.0002(11) 0.0009(10) -0.0081(10)
C5 0.0244(12) 0.0256(13) 0.0187(12) -0.0024(10) 0.0013(9) 0.0012(9)
C6 0.0253(12) 0.0236(13) 0.0168(12) 0.0017(10) 0.0044(9) -0.0010(9)
C7 0.0199(11) 0.0256(13) 0.0154(11) -0.0029(10) 0.0001(9) -0.0040(9)
C8 0.0305(14) 0.0460(18) 0.0188(13) -0.0056(12) 0.0070(10) 0.0072(12)
C9 0.0315(14) 0.062(2) 0.0150(13) -0.0043(13) 0.0047(11) 0.0149(13)
C10 0.0309(13) 0.0436(17) 0.0160(12) 0.0013(12) 0.0025(10) 0.0105(11)
C11 0.0227(12) 0.0346(15) 0.0178(12) 0.0025(11) 0.0013(9) -0.0032(10)
C12 0.0237(12) 0.0328(15) 0.0223(13) -0.0001(11) 0.0036(10) 0.0021(10)
C13 0.0272(12) 0.0243(13) 0.0151(12) -0.0035(10) 0.0056(9) -0.0018(10)
C14 0.0181(11) 0.0239(13) 0.0173(11) 0.0040(10) 0.0015(9) 0.0027(9)
O5 0.038(3) 0.033(4) 0.0137(12) 0.002(3) -0.0011(18) -0.012(2)
O6 0.049(3) 0.063(4) 0.0212(17) 0.015(2) -0.0021(18) -0.029(2)
C15 0.030(3) 0.040(4) 0.0175(18) 0.007(3) -0.001(2) -0.007(2)
C16 0.049(5) 0.053(6) 0.0142(18) 0.005(3) -0.009(3) -0.016(3)
C17 0.091(4) 0.096(12) 0.039(2) 0.024(4) -0.036(3) -0.055(6)
O5' 0.038(3) 0.033(4) 0.0137(12) 0.002(3) -0.0011(18) -0.012(2)
O6' 0.049(3) 0.063(4) 0.0212(17) 0.015(2) -0.0021(18) -0.029(2)
C15' 0.030(3) 0.040(4) 0.0175(18) 0.007(3) -0.001(2) -0.007(2)
C16' 0.049(5) 0.053(6) 0.0142(18) 0.005(3) -0.009(3) -0.016(3)
C17' 0.091(4) 0.096(12) 0.039(2) 0.024(4) -0.036(3) -0.055(6)
O7 0.029(2) 0.043(3) 0.0164(14) -0.004(2) 0.0085(13) -0.004(2)
O8 0.032(2) 0.028(3) 0.0162(12) -0.002(2) -0.0007(12) 0.0018(17)
C18 0.027(2) 0.023(4) 0.0180(17) 0.005(3) 0.0047(16) -0.004(2)
C19 0.034(3) 0.032(3) 0.0201(18) -0.001(3) -0.0062(17) -0.002(2)
C20 0.038(2) 0.036(2) 0.0206(19) 0.0055(17) -0.0022(16) -0.0040(17)
O7' 0.029(2) 0.043(3) 0.0164(14) -0.004(2) 0.0085(13) -0.004(2)
O8' 0.032(2) 0.028(3) 0.0162(12) -0.002(2) -0.0007(12) 0.0018(17)
C18' 0.027(2) 0.023(4) 0.0180(17) 0.005(3) 0.0047(16) -0.004(2)
C19' 0.034(3) 0.032(3) 0.0201(18) -0.001(3) -0.0062(17) -0.002(2)
C20' 0.038(2) 0.036(2) 0.0206(19) 0.0055(17) -0.0022(16) -0.0040(17)

loop_
_atom_type_symbol
_atom_type_description
_atom_type_scat_dispersion_real
_atom_type_scat_dispersion_imag
_atom_type_scat_source
C C 0.0033 0.0016 'International Tables Vol C Tables 4.2.6.8 and 6.1.1.4'
H H 0.0000 0.0000 'International Tables Vol C Tables 4.2.6.8 and 6.1.1.4'
B B 0.0013 0.0007 'International Tables Vol C Tables 4.2.6.8 and 6.1.1.4'
N N 0.0061 0.0033 'International Tables Vol C Tables 4.2.6.8 and 6.1.1.4'
O O 0.0106 0.0060 'International Tables Vol C Tables 4.2.6.8 and 6.1.1.4'
F F 0.0171 0.0103 'International Tables Vol C Tables 4.2.6.8 and 6.1.1.4'

loop_
_geom_angle_atom_site_label_1
_geom_angle_atom_site_label_2
_geom_angle_atom_site_label_3
_geom_angle
_geom_angle_site_symmetry_1
_geom_angle_site_symmetry_3
_geom_angle_publ_flag
F1 B1 F3 109.7(2) . . ?
F1 B1 F4 109.9(3) . . ?
F3 B1 F4 109.5(3) . . ?
F1 B1 F2 110.8(2) . . ?
F3 B1 F2 108.8(2) . . ?
F4 B1 F2 108.1(2) . . ?
F7 B2 F5 108.5(3) . . ?
F7 B2 F8 110.1(3) . . ?
F5 B2 F8 109.7(3) . . ?
F7 B2 F6 112.1(3) . . ?
F5 B2 F6 108.4(3) . . ?
F8 B2 F6 108.0(2) . . ?
C1 N1 C5 121.7(2) . . ?
C1 N1 C6 119.2(2) . . ?
C5 N1 C6 119.0(2) . . ?
C11 N2 C10 122.0(2) . . ?
C11 N2 C13 119.2(2) . . ?
C10 N2 C13 118.7(2) . . ?
C7 N3 H3A 120.0 . . ?
C7 N3 H3B 120.0 . . ?
H3A N3 H3B 120.0 . . ?
C14 N4 H4A 120.0 . . ?
C14 N4 H4B 120.0 . . ?
H4A N4 H4B 120.0 . . ?
N1 C1 C2 119.6(2) . . ?
N1 C1 H1 120.2 . . ?
C2 C1 H1 120.2 . . ?
C1 C2 C3 119.3(3) . . ?
C1 C2 C15' 118.8(4) . . ?
C3 C2 C15' 120.2(4) . . ?
C1 C2 C15 122.0(4) . . ?
C3 C2 C15 117.6(4) . . ?
C15' C2 C15 23.3(3) . . ?
C4 C3 C2 120.1(3) . . ?
C4 C3 H3 120.0 . . ?
C2 C3 H3 120.0 . . ?
C5 C4 C3 118.8(2) . . ?
C5 C4 H4 120.6 . . ?
C3 C4 H4 120.6 . . ?
N1 C5 C4 120.6(2) . . ?
N1 C5 H5 119.7 . . ?
C4 C5 H5 119.7 . . ?
N1 C6 C7 109.2(2) . . ?
N1 C6 H6A 109.8 . . ?
C7 C6 H6A 109.8 . . ?
N1 C6 H6B 109.8 . . ?
C7 C6 H6B 109.8 . . ?
H6A C6 H6B 108.3 . . ?
O1 C7 N3 125.5(2) . . ?
O1 C7 C6 120.3(2) . . ?
N3 C7 C6 114.1(2) . . ?
C12 C8 C9 119.9(3) . . ?
C12 C8 H8 120.0 . . ?
C9 C8 H8 120.0 . . ?
C10 C9 C8 119.4(3) . . ?
C10 C9 C18 117.4(4) . . ?
C8 C9 C18 121.7(3) . . ?
C10 C9 C18' 123.3(3) . . ?
C8 C9 C18' 116.5(4) . . ?
C18 C9 C18' 21.6(2) . . ?
N2 C10 C9 119.4(3) . . ?
N2 C10 H10 120.3 . . ?
C9 C10 H10 120.3 . . ?
N2 C11 C12 120.5(2) . . ?
N2 C11 H11 119.8 . . ?
C12 C11 H11 119.8 . . ?
C8 C12 C11 118.8(2) . . ?
C8 C12 H12 120.6 . . ?
C11 C12 H12 120.6 . . ?
N2 C13 C14 108.8(2) . . ?
N2 C13 H13A 109.9 . . ?
C14 C13 H13A 109.9 . . ?
N2 C13 H13B 109.9 . . ?
C14 C13 H13B 109.9 . . ?
H13A C13 H13B 108.3 . . ?
O3 C14 N4 124.9(2) . . ?
O3 C14 C13 120.9(2) . . ?
N4 C14 C13 114.2(2) . . ?
C15 O5 C16 116.9(8) . . ?
O6 C15 O5 126.6(8) . . ?
O6 C15 C2 122.7(6) . . ?
O5 C15 C2 110.3(6) . . ?
C17 C16 O5 106.2(15) . . ?
C17 C16 H16A 110.5 . . ?
O5 C16 H16A 110.5 . . ?
C17 C16 H16B 110.5 . . ?
O5 C16 H16B 110.5 . . ?
H16A C16 H16B 108.7 . . ?
C15' O5' C16' 117.2(8) . . ?
O6' C15' O5' 124.3(8) . . ?
O6' C15' C2 121.7(7) . . ?
O5' C15' C2 113.6(6) . . ?
O5' C16' C17' 107.6(15) . . ?
O5' C16' H16C 110.2 . . ?
C17' C16' H16C 110.2 . . ?
O5' C16' H16D 110.2 . . ?
C17' C16' H16D 110.2 . . ?
H16C C16' H16D 108.5 . . ?
C16' C17' H17D 109.5 . . ?
C16' C17' H17E 109.5 . . ?
H17D C17' H17E 109.5 . . ?
C16' C17' H17F 109.5 . . ?
H17D C17' H17F 109.5 . . ?
H17E C17' H17F 109.5 . . ?
C18 O8 C19 115.5(5) . . ?
O7 C18 O8 126.6(7) . . ?
O7 C18 C9 120.1(6) . . ?
O8 C18 C9 112.7(5) . . ?
O8 C19 C20 104.5(5) . . ?
O8 C19 H19A 110.8 . . ?
C20 C19 H19A 110.8 . . ?
O8 C19 H19B 110.8 . . ?
C20 C19 H19B 110.8 . . ?
H19A C19 H19B 108.9 . . ?
C18' O8' C19' 117.2(5) . . ?
O7' C18' O8' 125.0(7) . . ?
O7' C18' C9 123.4(6) . . ?
O8' C18' C9 111.2(5) . . ?
O8' C19' C20' 109.7(5) . . ?
O8' C19' H19C 109.7 . . ?
C20' C19' H19C 109.7 . . ?
O8' C19' H19D 109.7 . . ?
C20' C19' H19D 109.7 . . ?
H19C C19' H19D 108.2 . . ?
C19' C20' H20D 109.5 . . ?
C19' C20' H20E 109.5 . . ?
H20D C20' H20E 109.5 . . ?
C19' C20' H20F 109.5 . . ?
H20D C20' H20F 109.5 . . ?
H20E C20' H20F 109.5 . . ?

loop_
_geom_bond_atom_site_label_1
_geom_bond_atom_site_label_2
_geom_bond_distance
_geom_bond_site_symmetry_2
_geom_bond_publ_flag
B1 F1 1.375(4) . ?
B1 F3 1.386(4) . ?
B1 F4 1.388(3) . ?
B1 F2 1.400(3) . ?
B2 F7 1.359(4) . ?
B2 F5 1.366(4) . ?
B2 F8 1.370(4) . ?
B2 F6 1.376(4) . ?
N1 C1 1.342(3) . ?
N1 C5 1.348(3) . ?
N1 C6 1.475(3) . ?
N2 C11 1.339(3) . ?
N2 C10 1.342(3) . ?
N2 C13 1.474(3) . ?
O1 C7 1.230(3) . ?
N3 C7 1.318(3) . ?
N3 H3A 0.8800 . ?
N3 H3B 0.8800 . ?
O3 C14 1.222(3) . ?
N4 C14 1.328(3) . ?
N4 H4A 0.8800 . ?
N4 H4B 0.8800 . ?
C1 C2 1.380(4) . ?
C1 H1 0.9500 . ?
C2 C3 1.386(4) . ?
C2 C15' 1.498(9) . ?
C2 C15 1.558(8) . ?
C3 C4 1.378(4) . ?
C3 H3 0.9500 . ?
C4 C5 1.371(4) . ?
C4 H4 0.9500 . ?
C5 H5 0.9500 . ?
C6 C7 1.528(3) . ?
C6 H6A 0.9900 . ?
C6 H6B 0.9900 . ?
C8 C12 1.374(4) . ?
C8 C9 1.385(4) . ?
C8 H8 0.9500 . ?
C9 C10 1.384(4) . ?
C9 C18 1.512(8) . ?
C9 C18' 1.537(8) . ?
C10 H10 0.9500 . ?
C11 C12 1.380(4) . ?
C11 H11 0.9500 . ?
C12 H12 0.9500 . ?
C13 C14 1.526(3) . ?
C13 H13A 0.9900 . ?
C13 H13B 0.9900 . ?
O5 C15 1.307(9) . ?
O5 C16 1.475(9) . ?
O6 C15 1.219(8) . ?
C16 C17 1.47(3) . ?
C16 H16A 0.9900 . ?
C16 H16B 0.9900 . ?
C17 H17A 0.9800 . ?
C17 H17B 0.9800 . ?
C17 H17C 0.9800 . ?
O5' C15' 1.318(9) . ?
O5' C16' 1.458(9) . ?
O6' C15' 1.212(8) . ?
C16' C17' 1.47(2) . ?
C16' H16C 0.9900 . ?
C16' H16D 0.9900 . ?
C17' H17D 0.9800 . ?
C17' H17E 0.9800 . ?
C17' H17F 0.9800 . ?
O7 C18 1.210(8) . ?
O8 C18 1.320(8) . ?
O8 C19 1.476(7) . ?
C19 C20 1.514(8) . ?
C19 H19A 0.9900 . ?
C19 H19B 0.9900 . ?
C20 H20A 0.9800 . ?
C20 H20B 0.9800 . ?
C20 H20C 0.9800 . ?
O7' C18' 1.204(8) . ?
O8' C18' 1.330(8) . ?
O8' C19' 1.475(7) . ?
C19' C20' 1.492(8) . ?
C19' H19C 0.9900 . ?
C19' H19D 0.9900 . ?
C20' H20D 0.9800 . ?
C20' H20E 0.9800 . ?
C20' H20F 0.9800 . ?
